data_7013931
loop_
_publ_author_name
'Jain, Sneh L.'
'Bhattacharyya, Pravat'
'Milton, Heather L.'
'Slawin, Alexandra M. Z.'
'Crayston, Joe A.'
'Woollins, J. Derek'

_publ_section_title
;
 New pyridine carboxamide ligands and their complexation to copper(II).
 X-Ray crystal structures of mono-, di, tri- and tetranuclear copper
 complexes.
;
_journal_issue 6
_journal_name_full 'Dalton transactions (Cambridge, England : 2003)'
_journal_page_first 862
_journal_page_last 871
_journal_paper_doi 10.1039/b316519a
_journal_year 2004
_chemical_formula_moiety 'C21 H21 N5 O2.H2  O'
_chemical_formula_sum 'C21 H23 N5 O3'
_chemical_formula_weight 393.44
_chemical_name_systematic
;
?
;
_space_group_IT_number 2
_symmetry_cell_setting triclinic
_symmetry_space_group_name_Hall '-P 1'
_symmetry_space_group_name_H-M 'P -1'
_atom_sites_solution_hydrogens geom
_atom_sites_solution_primary direct
_atom_sites_solution_secondary difmap
_audit_creation_method SHELXL-97
_cell_angle_alpha 81.99(6)
_cell_angle_beta 81.50(7)
_cell_angle_gamma 63.11(5)
_cell_formula_units_Z 2
_cell_length_a 9.140(3)
_cell_length_b 9.5051(11)
_cell_length_c 13.026(5)
_cell_measurement_reflns_used 1460
_cell_measurement_temperature 293(2)
_cell_measurement_theta_max 74.4988
_cell_measurement_theta_min 3.442
_cell_volume 994.8(7)
_computing_cell_refinement 'CrystalClear (Rigaku Corp., 2000)'
_computing_data_collection 'CrystalClear (Rigaku Corp., 2000)'
_computing_data_reduction 'CrystalClear (Rigaku Corp., 2000)'
_computing_molecular_graphics SHELXTL
_computing_publication_material SHELXTL
_computing_structure_refinement 'SHELXL-97 (Sheldrick, 1997)'
_computing_structure_solution 'SHELXS-97 (Sheldrick, 1990)'
_diffrn_ambient_temperature 293(2)
_diffrn_detector_area_resol_mean 0.9
_diffrn_measured_fraction_theta_full 0.878
_diffrn_measured_fraction_theta_max 0.878
_diffrn_measurement_device_type CCD
_diffrn_measurement_method dtprofit.ref
_diffrn_radiation_monochromator graphite
_diffrn_radiation_source 'fine-focus sealed tube'
_diffrn_radiation_type CuK\a
_diffrn_radiation_wavelength 1.54178
_diffrn_reflns_av_R_equivalents 0.0732
_diffrn_reflns_av_sigmaI/netI 0.0860
_diffrn_reflns_limit_h_max 11
_diffrn_reflns_limit_h_min -7
_diffrn_reflns_limit_k_max 9
_diffrn_reflns_limit_k_min -11
_diffrn_reflns_limit_l_max 13
_diffrn_reflns_limit_l_min -16
_diffrn_reflns_number 8241
_diffrn_reflns_theta_full 73.31
_diffrn_reflns_theta_max 73.31
_diffrn_reflns_theta_min 6.11
_exptl_absorpt_coefficient_mu 0.740
_exptl_absorpt_correction_T_max 1.00000
_exptl_absorpt_correction_T_min 0.2920
_exptl_absorpt_correction_type multi-scan
_exptl_crystal_colour colourless
_exptl_crystal_density_diffrn 1.313
_exptl_crystal_density_method 'not measured'
_exptl_crystal_description block
_exptl_crystal_F_000 416
_exptl_crystal_size_max .15
_exptl_crystal_size_mid .1
_exptl_crystal_size_min .1
_refine_diff_density_max 0.185
_refine_diff_density_min -0.230
_refine_diff_density_rms 0.047
_refine_ls_extinction_coef 0.0135(17)
_refine_ls_extinction_expression Fc^*^=kFc[1+0.001xFc^2^\l^3^/sin(2\q)]^-1/4^
_refine_ls_extinction_method SHELXL
_refine_ls_goodness_of_fit_ref 0.959
_refine_ls_hydrogen_treatment mixed
_refine_ls_matrix_type full
_refine_ls_number_parameters 279
_refine_ls_number_reflns 3520
_refine_ls_number_restraints 4
_refine_ls_restrained_S_all 0.958
_refine_ls_R_factor_all 0.0868
_refine_ls_R_factor_gt 0.0556
_refine_ls_shift/su_max 0.003
_refine_ls_shift/su_mean 0.000
_refine_ls_structure_factor_coef Fsqd
_refine_ls_weighting_details 'calc w=1/[\s^2^(Fo^2^)+(0.0753P)^2^+0.0000P] where P=(Fo^2^+2Fc^2^)/3'
_refine_ls_weighting_scheme calc
_refine_ls_wR_factor_gt 0.1349
_refine_ls_wR_factor_ref 0.1492
_reflns_number_gt 2401
_reflns_number_total 3520
_reflns_threshold_expression >2sigma(I)
_cod_data_source_file b316519a.txt
_cod_data_source_block H2L10
_cod_depositor_comments
;
The following automatic conversions were performed:
'_symmetry_cell_setting' value 'Triclinic' changed to 'triclinic'
according to '/home/saulius/struct/CIF-dictionaries/cif_core.dic'
dictionary named 'cif_core.dic' version 2.4.1 from
2010-06-29.

'_exptl_absorpt_correction_type' value 'Multiscan' changed to
'multi-scan' according to
'/home/saulius/struct/CIF-dictionaries/cif_core.dic' dictionary named
'cif_core.dic' version 2.4.1 from 2010-06-29.

Automatic conversion script
Id: cif_fix_enum 1527 2010-12-29 10:47:43Z saulius 
;
_cod_original_cell_volume 994.9(5)
_cod_original_sg_symbol_H-M P-1
_cod_database_code 7013931

loop_
_symmetry_equiv_pos_as_xyz
'x, y, z'
'-x, -y, -z'

loop_
_atom_site_label
_atom_site_type_symbol
_atom_site_fract_x
_atom_site_fract_y
_atom_site_fract_z
_atom_site_U_iso_or_equiv
_atom_site_adp_type
_atom_site_occupancy
_atom_site_symmetry_multiplicity
_atom_site_calc_flag
_atom_site_refinement_flags
_atom_site_disorder_assembly
_atom_site_disorder_group
N1 N 1.3937(2) -0.2831(2) 0.68539(15) 0.0468(5) Uani 1 1 d . . .
C2 C 1.2299(2) -0.1957(2) 0.69688(16) 0.0366(5) Uani 1 1 d . . .
C3 C 1.1356(3) -0.2184(3) 0.78515(18) 0.0449(6) Uani 1 1 d . . .
H3A H 1.0224 -0.1549 0.7924 0.054 Uiso 1 1 calc R . .
C4 C 1.2083(3) -0.3341(3) 0.86179(18) 0.0474(6) Uani 1 1 d . . .
H4A H 1.1461 -0.3488 0.9219 0.057 Uiso 1 1 calc R . .
C5 C 1.3751(3) -0.4280(3) 0.84778(18) 0.0474(6) Uani 1 1 d . . .
H5A H 1.4281 -0.5099 0.8971 0.057 Uiso 1 1 calc R . .
C6 C 1.4614(3) -0.3979(3) 0.75927(18) 0.0498(6) Uani 1 1 d . . .
H6A H 1.5743 -0.4617 0.7502 0.060 Uiso 1 1 calc R . .
C7 C 1.1530(3) -0.0702(3) 0.61162(19) 0.0476(6) Uani 1 1 d . . .
H7A H 1.0367 -0.0438 0.6154 0.057 Uiso 1 1 calc R . .
H7B H 1.2040 -0.1117 0.5448 0.057 Uiso 1 1 calc R . .
C8 C 1.1716(3) 0.0792(3) 0.61850(18) 0.0465(6) Uani 1 1 d . . .
H8A H 1.1279 0.1163 0.6873 0.056 Uiso 1 1 calc R . .
H8B H 1.2877 0.0544 0.6094 0.056 Uiso 1 1 calc R . .
N9 N 1.0868(2) 0.2046(2) 0.54066(14) 0.0421(5) Uani 1 1 d D . .
H9N H 1.143(3) 0.218(3) 0.4727(11) 0.073(9) Uiso 1 1 d D . .
C10 C 0.9304(3) 0.3100(3) 0.55902(17) 0.0405(5) Uani 1 1 d . . .
O10 O 0.8472(2) 0.3108(2) 0.64329(13) 0.0633(5) Uani 1 1 d . . .
C11 C 0.8559(2) 0.4312(2) 0.47208(15) 0.0352(5) Uani 1 1 d . . .
N12 N 0.95104(19) 0.42604(19) 0.38254(12) 0.0336(4) Uani 1 1 d . . .
C13 C 0.8838(2) 0.5355(2) 0.30524(15) 0.0355(5) Uani 1 1 d . . .
C14 C 0.7217(2) 0.6514(3) 0.31355(18) 0.0456(6) Uani 1 1 d . . .
H14A H 0.6792 0.7252 0.2578 0.055 Uiso 1 1 calc R . .
C15 C 0.6259(3) 0.6549(3) 0.40537(19) 0.0534(7) Uani 1 1 d . . .
H15A H 0.5172 0.7318 0.4133 0.064 Uiso 1 1 calc R . .
C16 C 0.6927(3) 0.5430(3) 0.48574(18) 0.0472(6) Uani 1 1 d . . .
H16A H 0.6294 0.5423 0.5485 0.057 Uiso 1 1 calc R . .
C17 C 0.9892(3) 0.5283(2) 0.20428(16) 0.0397(5) Uani 1 1 d . . .
O17 O 0.9390(2) 0.6296(2) 0.13186(13) 0.0670(6) Uani 1 1 d . . .
N18 N 1.1362(2) 0.4020(2) 0.19671(13) 0.0403(5) Uani 1 1 d D . .
H18N H 1.180(3) 0.330(3) 0.2578(13) 0.067(8) Uiso 1 1 d D . .
C19 C 1.2402(3) 0.3804(3) 0.09852(17) 0.0459(6) Uani 1 1 d . . .
H19A H 1.2852 0.4568 0.0884 0.055 Uiso 1 1 calc R . .
H19B H 1.1734 0.4009 0.0419 0.055 Uiso 1 1 calc R . .
C20 C 1.3805(3) 0.2154(3) 0.0946(2) 0.0506(6) Uani 1 1 d . . .
H20A H 1.4495 0.2104 0.0297 0.061 Uiso 1 1 calc R . .
H20B H 1.4473 0.1958 0.1511 0.061 Uiso 1 1 calc R . .
C21 C 1.3258(2) 0.0871(2) 0.10267(17) 0.0413(5) Uani 1 1 d . . .
N22 N 1.3502(2) -0.0074(2) 0.19041(15) 0.0485(5) Uani 1 1 d . . .
C23 C 1.3031(3) -0.1224(3) 0.2002(2) 0.0551(7) Uani 1 1 d . . .
H23A H 1.3209 -0.1883 0.2615 0.066 Uiso 1 1 calc R . .
C24 C 1.2303(3) -0.1499(3) 0.1260(2) 0.0597(7) Uani 1 1 d . . .
H24A H 1.1981 -0.2311 0.1367 0.072 Uiso 1 1 calc R . .
C25 C 1.2063(3) -0.0535(3) 0.0350(2) 0.0610(8) Uani 1 1 d . . .
H25A H 1.1588 -0.0694 -0.0180 0.073 Uiso 1 1 calc R . .
C26 C 1.2535(3) 0.0677(3) 0.02319(19) 0.0532(7) Uani 1 1 d . . .
H26A H 1.2367 0.1352 -0.0375 0.064 Uiso 1 1 calc R . .
O30 O 1.3572(2) 0.1369(3) 0.37072(14) 0.0692(6) Uani 1 1 d D . .
H30A H 1.449(4) 0.166(5) 0.362(3) 0.141(16) Uiso 1 1 d D . .
H30B H 1.383(5) 0.070(4) 0.314(2) 0.115(13) Uiso 1 1 d D . .

loop_
_atom_site_aniso_label
_atom_site_aniso_U_11
_atom_site_aniso_U_22
_atom_site_aniso_U_33
_atom_site_aniso_U_23
_atom_site_aniso_U_13
_atom_site_aniso_U_12
N1 0.0426(9) 0.0478(11) 0.0420(10) 0.0005(9) 0.0009(8) -0.0157(9)
C2 0.0443(11) 0.0310(10) 0.0363(11) -0.0019(9) -0.0037(9) -0.0185(9)
C3 0.0372(10) 0.0389(11) 0.0515(13) -0.0010(10) 0.0040(10) -0.0138(9)
C4 0.0532(12) 0.0461(13) 0.0444(13) 0.0006(10) 0.0049(10) -0.0272(11)
C5 0.0564(13) 0.0409(12) 0.0435(13) 0.0084(10) -0.0111(10) -0.0216(10)
C6 0.0406(11) 0.0467(13) 0.0507(14) 0.0016(11) -0.0033(10) -0.0110(10)
C7 0.0536(12) 0.0425(12) 0.0467(13) 0.0015(10) -0.0097(10) -0.0211(10)
C8 0.0545(12) 0.0405(12) 0.0428(12) 0.0070(10) -0.0101(10) -0.0207(10)
N9 0.0452(9) 0.0392(10) 0.0371(10) 0.0090(8) -0.0030(8) -0.0179(8)
C10 0.0448(11) 0.0424(12) 0.0378(11) 0.0021(9) 0.0015(9) -0.0253(10)
O10 0.0614(10) 0.0677(12) 0.0465(10) 0.0100(8) 0.0130(8) -0.0255(9)
C11 0.0378(10) 0.0335(10) 0.0358(11) -0.0047(9) 0.0025(8) -0.0184(9)
N12 0.0350(8) 0.0310(8) 0.0334(9) -0.0004(7) -0.0019(7) -0.0142(7)
C13 0.0387(10) 0.0316(10) 0.0340(11) -0.0026(8) -0.0043(8) -0.0134(8)
C14 0.0420(11) 0.0396(12) 0.0446(13) -0.0027(10) -0.0122(9) -0.0067(9)
C15 0.0353(10) 0.0543(14) 0.0532(14) -0.0107(12) 0.0001(10) -0.0041(10)
C16 0.0381(11) 0.0555(14) 0.0446(13) -0.0097(11) 0.0047(10) -0.0185(10)
C17 0.0469(11) 0.0338(11) 0.0331(11) 0.0012(9) -0.0065(9) -0.0135(9)
O17 0.0762(11) 0.0516(10) 0.0410(9) 0.0129(8) -0.0019(8) -0.0057(9)
N18 0.0429(9) 0.0380(10) 0.0313(9) 0.0031(8) 0.0034(7) -0.0138(8)
C19 0.0530(12) 0.0407(12) 0.0398(12) -0.0023(10) 0.0120(10) -0.0221(10)
C20 0.0453(11) 0.0461(13) 0.0535(14) -0.0031(11) 0.0143(10) -0.0199(10)
C21 0.0342(9) 0.0338(11) 0.0442(12) -0.0045(9) 0.0108(9) -0.0087(8)
N22 0.0446(9) 0.0459(11) 0.0517(12) 0.0041(9) 0.0003(8) -0.0208(9)
C23 0.0490(12) 0.0481(14) 0.0636(16) 0.0128(12) -0.0042(12) -0.0225(11)
C24 0.0453(12) 0.0473(14) 0.086(2) -0.0130(14) 0.0051(13) -0.0215(11)
C25 0.0480(13) 0.0622(17) 0.0668(18) -0.0271(15) -0.0048(12) -0.0132(12)
C26 0.0485(12) 0.0470(14) 0.0440(13) -0.0013(11) -0.0013(10) -0.0050(11)
O30 0.0578(10) 0.0882(15) 0.0580(12) -0.0143(11) 0.0102(9) -0.0315(10)

loop_
_atom_type_symbol
_atom_type_description
_atom_type_scat_dispersion_real
_atom_type_scat_dispersion_imag
_atom_type_scat_source
C C 0.0181 0.0091 'International Tables Vol C Tables 4.2.6.8 and 6.1.1.4'
H H 0.0000 0.0000 'International Tables Vol C Tables 4.2.6.8 and 6.1.1.4'
N N 0.0311 0.0180 'International Tables Vol C Tables 4.2.6.8 and 6.1.1.4'
O O 0.0492 0.0322 'International Tables Vol C Tables 4.2.6.8 and 6.1.1.4'

loop_
_geom_angle_atom_site_label_1
_geom_angle_atom_site_label_2
_geom_angle_atom_site_label_3
_geom_angle
_geom_angle_site_symmetry_1
_geom_angle_site_symmetry_3
_geom_angle_publ_flag
C6 N1 C2 117.66(19) . . ?
N1 C2 C3 121.1(2) . . ?
N1 C2 C7 117.60(19) . . ?
C3 C2 C7 121.25(19) . . ?
C4 C3 C2 120.3(2) . . ?
C3 C4 C5 118.5(2) . . ?
C6 C5 C4 118.3(2) . . ?
N1 C6 C5 124.1(2) . . ?
C2 C7 C8 112.5(2) . . ?
N9 C8 C7 112.4(2) . . ?
C10 N9 C8 121.90(19) . . ?
O10 C10 N9 123.2(2) . . ?
O10 C10 C11 120.0(2) . . ?
N9 C10 C11 116.86(18) . . ?
N12 C11 C16 122.5(2) . . ?
N12 C11 C10 117.78(18) . . ?
C16 C11 C10 119.71(19) . . ?
C13 N12 C11 117.44(17) . . ?
N12 C13 C14 123.20(19) . . ?
N12 C13 C17 117.53(17) . . ?
C14 C13 C17 119.3(2) . . ?
C15 C14 C13 118.7(2) . . ?
C14 C15 C16 119.0(2) . . ?
C15 C16 C11 119.2(2) . . ?
O17 C17 N18 122.49(19) . . ?
O17 C17 C13 121.20(18) . . ?
N18 C17 C13 116.23(19) . . ?
C17 N18 C19 119.46(19) . . ?
N18 C19 C20 112.53(19) . . ?
C21 C20 C19 114.00(18) . . ?
N22 C21 C26 121.5(2) . . ?
N22 C21 C20 116.6(2) . . ?
C26 C21 C20 121.8(2) . . ?
C23 N22 C21 118.2(2) . . ?
N22 C23 C24 124.3(3) . . ?
C23 C24 C25 117.6(3) . . ?
C24 C25 C26 119.2(3) . . ?
C21 C26 C25 119.1(3) . . ?

loop_
_geom_bond_atom_site_label_1
_geom_bond_atom_site_label_2
_geom_bond_distance
_geom_bond_site_symmetry_2
_geom_bond_publ_flag
N1 C6 1.331(3) . ?
N1 C2 1.341(3) . ?
C2 C3 1.385(3) . ?
C2 C7 1.501(3) . ?
C3 C4 1.370(3) . ?
C4 C5 1.374(3) . ?
C5 C6 1.370(3) . ?
C7 C8 1.521(3) . ?
C8 N9 1.452(3) . ?
N9 C10 1.332(3) . ?
C10 O10 1.238(3) . ?
C10 C11 1.493(3) . ?
C11 N12 1.340(3) . ?
C11 C16 1.388(3) . ?
N12 C13 1.337(3) . ?
C13 C14 1.389(3) . ?
C13 C17 1.501(3) . ?
C14 C15 1.369(3) . ?
C15 C16 1.375(4) . ?
C17 O17 1.226(3) . ?
C17 N18 1.338(3) . ?
N18 C19 1.456(3) . ?
C19 C20 1.513(3) . ?
C20 C21 1.500(3) . ?
C21 N22 1.331(3) . ?
C21 C26 1.381(4) . ?
N22 C23 1.330(3) . ?
C23 C24 1.364(4) . ?
C24 C25 1.373(4) . ?
C25 C26 1.385(4) . ?

loop_
_geom_hbond_atom_site_label_D
_geom_hbond_atom_site_label_H
_geom_hbond_atom_site_label_A
_geom_hbond_distance_DH
_geom_hbond_distance_HA
_geom_hbond_distance_DA
_geom_hbond_angle_DHA
_geom_hbond_site_symmetry_A
N9 H9N O30 0.979(5) 2.082(15) 2.961(3) 148(2) .
N18 H18N O30 0.977(5) 2.328(10) 3.275(4) 163(2) .
O30 H30B N22 0.979(5) 1.969(15) 2.902(3) 159(3) .
O30 H30A N1 0.981(5) 2.166(14) 3.120(3) 164(4) 2_856

loop_
_geom_torsion_atom_site_label_1
_geom_torsion_atom_site_label_2
_geom_torsion_atom_site_label_3
_geom_torsion_atom_site_label_4
_geom_torsion
_geom_torsion_site_symmetry_1
_geom_torsion_site_symmetry_2
_geom_torsion_site_symmetry_3
_geom_torsion_site_symmetry_4
_geom_torsion_publ_flag
C6 N1 C2 C3 3.3(3) . . . . ?
C6 N1 C2 C7 -177.8(2) . . . . ?
N1 C2 C3 C4 -1.5(3) . . . . ?
C7 C2 C3 C4 179.7(2) . . . . ?
C2 C3 C4 C5 -1.3(4) . . . . ?
C3 C4 C5 C6 2.1(4) . . . . ?
C2 N1 C6 C5 -2.6(4) . . . . ?
C4 C5 C6 N1 -0.1(4) . . . . ?
N1 C2 C7 C8 -79.8(2) . . . . ?
C3 C2 C7 C8 99.0(3) . . . . ?
C2 C7 C8 N9 -175.77(17) . . . . ?
C7 C8 N9 C10 89.9(3) . . . . ?
C8 N9 C10 O10 1.3(4) . . . . ?
C8 N9 C10 C11 -178.8(2) . . . . ?
O10 C10 C11 N12 179.7(2) . . . . ?
N9 C10 C11 N12 -0.3(3) . . . . ?
O10 C10 C11 C16 -0.9(3) . . . . ?
N9 C10 C11 C16 179.2(2) . . . . ?
C16 C11 N12 C13 0.9(3) . . . . ?
C10 C11 N12 C13 -179.64(19) . . . . ?
C11 N12 C13 C14 -0.5(3) . . . . ?
C11 N12 C13 C17 -178.98(18) . . . . ?
N12 C13 C14 C15 0.4(3) . . . . ?
C17 C13 C14 C15 178.8(2) . . . . ?
C13 C14 C15 C16 -0.5(4) . . . . ?
C14 C15 C16 C11 0.9(4) . . . . ?
N12 C11 C16 C15 -1.1(3) . . . . ?
C10 C11 C16 C15 179.5(2) . . . . ?
N12 C13 C17 O17 -176.0(2) . . . . ?
C14 C13 C17 O17 5.5(3) . . . . ?
N12 C13 C17 N18 7.1(3) . . . . ?
C14 C13 C17 N18 -171.4(2) . . . . ?
O17 C17 N18 C19 -1.5(4) . . . . ?
C13 C17 N18 C19 175.35(19) . . . . ?
C17 N18 C19 C20 -166.0(2) . . . . ?
N18 C19 C20 C21 62.4(3) . . . . ?
C19 C20 C21 N22 -110.0(2) . . . . ?
C19 C20 C21 C26 70.0(3) . . . . ?
C26 C21 N22 C23 0.0(3) . . . . ?
C20 C21 N22 C23 179.98(18) . . . . ?
C21 N22 C23 C24 -0.3(3) . . . . ?
N22 C23 C24 C25 0.8(3) . . . . ?
C23 C24 C25 C26 -1.1(3) . . . . ?
N22 C21 C26 C25 -0.4(3) . . . . ?
C20 C21 C26 C25 179.68(18) . . . . ?
C24 C25 C26 C21 0.9(3) . . . . ?

loop_
_cod_related_entry_id
_cod_related_entry_database
_cod_related_entry_code
1 ChemSpider 21145639
